data_7109605
loop_
_publ_author_name
'Yun-Ting Wang'
'Meng-Ting Chang'
'Gene-Hsiang Lee'
'Shie-Ming Peng'
'Ching-Wen Chiu'

_publ_section_title
;
 Planar tris-N-heterocyclic carbenes
;
_journal_name_full Chem.Commun.
_journal_page_first 7258
_journal_paper_doi 10.1039/c3cc43278e
_journal_volume 49
_journal_year 2013
_chemical_formula_sum 'C47 H65 Au3 Cl3 N6 O0.5'
_chemical_formula_weight 1419.30
_chemical_name_systematic
; 
 ? 
;
_space_group_IT_number 2
_symmetry_cell_setting triclinic
_symmetry_space_group_name_Hall '-P 1'
_symmetry_space_group_name_H-M 'P -1'
_atom_sites_solution_hydrogens geom
_atom_sites_solution_primary direct
_atom_sites_solution_secondary difmap
_audit_creation_method SHELXL-97
_cell_angle_alpha 97.980(2)
_cell_angle_beta 96.687(2)
_cell_angle_gamma 100.337(2)
_cell_formula_units_Z 2
_cell_length_a 12.7469(4)
_cell_length_b 13.1572(4)
_cell_length_c 16.3788(6)
_cell_measurement_reflns_used 23539
_cell_measurement_temperature 150(2)
_cell_measurement_theta_max 25.00
_cell_measurement_theta_min 1.27
_cell_volume 2647.87(15)
_computing_cell_refinement DENZO-SMN
_computing_data_collection 'NONIUS COLLECT'
_computing_data_reduction DENZO-SMN
_computing_molecular_graphics 'Bruker SHELXTL'
_computing_publication_material 'Bruker SHELXTL'
_computing_structure_refinement 'SHELXL-97 (Sheldrick, 1997)'
_computing_structure_solution 'SHELXS-97 (Sheldrick, 1990)'
_diffrn_ambient_temperature 150(2)
_diffrn_measured_fraction_theta_full 0.995
_diffrn_measured_fraction_theta_max 0.995
_diffrn_measurement_device_type 'NONIUS KappaCCD'
_diffrn_measurement_method '\w scans'
_diffrn_radiation_monochromator graphite
_diffrn_radiation_source 'fine-focus sealed tube'
_diffrn_radiation_type MoK\a
_diffrn_radiation_wavelength 0.71073
_diffrn_reflns_av_R_equivalents 0.0589
_diffrn_reflns_av_sigmaI/netI 0.0689
_diffrn_reflns_limit_h_max 15
_diffrn_reflns_limit_h_min -15
_diffrn_reflns_limit_k_max 15
_diffrn_reflns_limit_k_min -15
_diffrn_reflns_limit_l_max 19
_diffrn_reflns_limit_l_min -19
_diffrn_reflns_number 23539
_diffrn_reflns_theta_full 25.00
_diffrn_reflns_theta_max 25.00
_diffrn_reflns_theta_min 1.27
_exptl_absorpt_coefficient_mu 8.478
_exptl_absorpt_correction_T_max 0.512
_exptl_absorpt_correction_T_min 0.371
_exptl_absorpt_correction_type multi-scan
_exptl_crystal_colour light-brown
_exptl_crystal_density_diffrn 1.780
_exptl_crystal_density_method 'not measured'
_exptl_crystal_description block
_exptl_crystal_F_000 1362
_exptl_crystal_size_max 0.17
_exptl_crystal_size_mid 0.08
_exptl_crystal_size_min 0.08
_refine_diff_density_max 5.458
_refine_diff_density_min -2.768
_refine_diff_density_rms 0.319
_refine_ls_extinction_method none
_refine_ls_goodness_of_fit_ref 1.050
_refine_ls_hydrogen_treatment constr
_refine_ls_matrix_type full
_refine_ls_number_parameters 576
_refine_ls_number_reflns 9282
_refine_ls_number_restraints 118
_refine_ls_restrained_S_all 1.046
_refine_ls_R_factor_all 0.1089
_refine_ls_R_factor_gt 0.0703
_refine_ls_shift/su_max 0.004
_refine_ls_shift/su_mean 0.000
_refine_ls_structure_factor_coef Fsqd
_refine_ls_weighting_details 'calc w=1/[\s^2^(Fo^2^)+(0.1264P)^2^+25.2384P] where P=(Fo^2^+2Fc^2^)/3'
_refine_ls_weighting_scheme calc
_refine_ls_wR_factor_gt 0.1980
_refine_ls_wR_factor_ref 0.2299
_reflns_number_gt 6204
_reflns_number_total 9282
_reflns_threshold_expression >2sigma(I)
_cod_data_source_file c3cc43278e.txt
_cod_data_source_block ic15945
_cod_original_sg_symbol_H-M P-1
_cod_original_formula_sum 'C47 H65 Au3 Cl3 N6 O0.50'
_cod_database_code 7109605

loop_
_symmetry_equiv_pos_as_xyz
'x, y, z'
'-x, -y, -z'

loop_
_atom_site_label
_atom_site_type_symbol
_atom_site_fract_x
_atom_site_fract_y
_atom_site_fract_z
_atom_site_U_iso_or_equiv
_atom_site_adp_type
_atom_site_occupancy
_atom_site_symmetry_multiplicity
_atom_site_calc_flag
_atom_site_refinement_flags
_atom_site_disorder_assembly
_atom_site_disorder_group
Au1 Au 0.59582(5) 0.12428(5) 0.49774(4) 0.0511(2) Uani 1 1 d . . .
Au2 Au 0.37026(8) 0.92445(6) 1.01163(4) 0.0796(3) Uani 1 1 d . . .
Au3 Au -0.12807(7) 0.66967(6) 0.21410(4) 0.0768(3) Uani 1 1 d . . .
Cl1 Cl 0.7212(4) 0.0240(4) 0.4672(3) 0.0646(12) Uani 1 1 d . . .
Cl2 Cl 0.4061(6) 1.0346(5) 1.1370(3) 0.104(2) Uani 1 1 d . . .
Cl3 Cl -0.2462(8) 0.7010(6) 0.1105(4) 0.144(4) Uani 1 1 d . . .
N1 N 0.4254(11) 0.2500(10) 0.4652(7) 0.048(3) Uani 1 1 d . . .
N2 N 0.4984(11) 0.2830(10) 0.5982(7) 0.050(3) Uani 1 1 d . A .
N3 N 0.2902(10) 0.8514(9) 0.8300(7) 0.047(3) Uani 1 1 d . A .
N4 N 0.3667(13) 0.7347(11) 0.8843(8) 0.064(4) Uani 1 1 d . . .
N5 N 0.0011(11) 0.7023(10) 0.3848(7) 0.049(3) Uani 1 1 d . . .
N6 N 0.0316(11) 0.5632(10) 0.3040(8) 0.052(3) Uani 1 1 d . A .
C1 C 0.4940(14) 0.2203(12) 0.5219(9) 0.051(4) Uani 1 1 d . . .
C2 C 0.3397(15) 0.8285(12) 0.9019(9) 0.057(5) Uani 1 1 d . A .
C3 C -0.0251(15) 0.6457(12) 0.3072(9) 0.054(4) Uani 1 1 d . . .
C4 C 0.3882(14) 0.3384(12) 0.5012(9) 0.052(4) Uani 1 1 d . A .
C5 C 0.4345(12) 0.3578(11) 0.5851(10) 0.048(4) Uani 1 1 d . . .
C6 C 0.4111(12) 0.4418(11) 0.6388(9) 0.044(3) Uani 1 1 d . . .
H6 H 0.4422 0.4562 0.6958 0.053 Uiso 1 1 calc R . .
C7 C 0.3428(12) 0.5032(11) 0.6086(9) 0.044(3) Uani 1 1 d . . .
C8 C 0.3201(12) 0.5912(11) 0.6639(9) 0.044(3) Uani 1 1 d . A .
C9 C 0.3552(12) 0.6095(12) 0.7495(9) 0.046(4) Uani 1 1 d . . .
H9 H 0.3901 0.5605 0.7738 0.055 Uiso 1 1 calc R A .
C10 C 0.3402(13) 0.6970(12) 0.7991(9) 0.049(4) Uani 1 1 d . A .
C11 C 0.2940(12) 0.7714(11) 0.7635(8) 0.043(3) Uani 1 1 d . . .
C12 C 0.2544(12) 0.7558(12) 0.6783(8) 0.043(3) Uani 1 1 d . A .
H12 H 0.2226 0.8073 0.6549 0.051 Uiso 1 1 calc R . .
C13 C 0.2625(12) 0.6638(11) 0.6284(8) 0.040(3) Uani 1 1 d . . .
C14 C 0.2088(12) 0.6369(11) 0.5417(8) 0.043(3) Uani 1 1 d . A .
C15 C 0.1385(13) 0.6947(12) 0.5125(9) 0.046(4) Uani 1 1 d . . .
H15 H 0.1298 0.7565 0.5465 0.056 Uiso 1 1 calc R A .
C16 C 0.0782(12) 0.6630(11) 0.4314(8) 0.042(3) Uani 1 1 d . A .
C17 C 0.0962(13) 0.5740(11) 0.3815(9) 0.045(3) Uani 1 1 d . . .
C18 C 0.1639(13) 0.5150(12) 0.4111(9) 0.050(4) Uani 1 1 d . A .
H18 H 0.1709 0.4525 0.3773 0.059 Uiso 1 1 calc R . .
C19 C 0.2245(12) 0.5448(12) 0.4914(9) 0.045(4) Uani 1 1 d . . .
C20 C 0.2980(14) 0.4814(11) 0.5226(9) 0.050(4) Uani 1 1 d . A .
C21 C 0.3236(14) 0.4009(13) 0.4697(10) 0.056(4) Uani 1 1 d . . .
H21 H 0.2966 0.3890 0.4119 0.067 Uiso 1 1 calc R A .
C22 C 0.3799(13) 0.1966(12) 0.3775(9) 0.048(4) Uani 1 1 d . . .
C23 C 0.2575(16) 0.1661(13) 0.3714(10) 0.065(5) Uani 1 1 d . . .
H23A H 0.2392 0.1168 0.4097 0.098 Uiso 1 1 calc R . .
H23B H 0.2266 0.1331 0.3143 0.098 Uiso 1 1 calc R . .
H23C H 0.2281 0.2289 0.3865 0.098 Uiso 1 1 calc R . .
C24 C 0.4168(16) 0.0940(14) 0.3552(10) 0.064(5) Uani 1 1 d . . .
H24A H 0.4954 0.1076 0.3586 0.097 Uiso 1 1 calc R . .
H24B H 0.3839 0.0612 0.2984 0.097 Uiso 1 1 calc R . .
H24C H 0.3948 0.0469 0.3943 0.097 Uiso 1 1 calc R . .
C25 C 0.4129(17) 0.2664(14) 0.3163(10) 0.066(5) Uani 1 1 d . . .
H25A H 0.3839 0.3304 0.3267 0.099 Uiso 1 1 calc R . .
H25B H 0.3846 0.2299 0.2596 0.099 Uiso 1 1 calc R . .
H25C H 0.4917 0.2848 0.3226 0.099 Uiso 1 1 calc R . .
C26 C 0.5489(14) 0.2687(12) 0.6820(9) 0.063(5) Uani 1 1 d D . .
C27 C 0.583(3) 0.167(2) 0.686(2) 0.067(8) Uani 0.581(10) 1 d PDU A 1
H27A H 0.6392 0.1595 0.6508 0.101 Uiso 0.581(10) 1 calc PR A 1
H27B H 0.5213 0.1089 0.6674 0.101 Uiso 0.581(10) 1 calc PR A 1
H27C H 0.6125 0.1643 0.7441 0.101 Uiso 0.581(10) 1 calc PR A 1
C28 C 0.636(3) 0.362(2) 0.716(2) 0.088(9) Uani 0.581(10) 1 d PDU A 1
H28A H 0.6932 0.3648 0.6803 0.132 Uiso 0.581(10) 1 calc PR A 1
H28B H 0.6660 0.3574 0.7725 0.132 Uiso 0.581(10) 1 calc PR A 1
H28C H 0.6063 0.4260 0.7162 0.132 Uiso 0.581(10) 1 calc PR A 1
C29 C 0.462(3) 0.268(3) 0.7404(19) 0.076(8) Uani 0.581(10) 1 d PDU A 1
H29A H 0.3907 0.2574 0.7070 0.114 Uiso 0.581(10) 1 calc PR A 1
H29B H 0.4760 0.3357 0.7779 0.114 Uiso 0.581(10) 1 calc PR A 1
H29C H 0.4642 0.2117 0.7733 0.114 Uiso 0.581(10) 1 calc PR A 1
C27' C 0.512(4) 0.1541(19) 0.684(3) 0.067(8) Uani 0.419(10) 1 d PDU A 2
H27D H 0.5519 0.1133 0.6488 0.101 Uiso 0.419(10) 1 calc PR A 2
H27E H 0.4349 0.1332 0.6636 0.101 Uiso 0.419(10) 1 calc PR A 2
H27F H 0.5258 0.1411 0.7416 0.101 Uiso 0.419(10) 1 calc PR A 2
C28' C 0.669(2) 0.278(4) 0.675(3) 0.088(9) Uani 0.419(10) 1 d PDU A 2
H28D H 0.6784 0.2704 0.6157 0.132 Uiso 0.419(10) 1 calc PR A 2
H28E H 0.6961 0.2221 0.6996 0.132 Uiso 0.419(10) 1 calc PR A 2
H28F H 0.7090 0.3461 0.7039 0.132 Uiso 0.419(10) 1 calc PR A 2
C29' C 0.548(4) 0.343(3) 0.7593(19) 0.076(8) Uani 0.419(10) 1 d PDU A 2
H29D H 0.6139 0.3967 0.7700 0.114 Uiso 0.419(10) 1 calc PR A 2
H29E H 0.5441 0.3043 0.8064 0.114 Uiso 0.419(10) 1 calc PR A 2
H29F H 0.4851 0.3756 0.7523 0.114 Uiso 0.419(10) 1 calc PR A 2
C30 C 0.2405(13) 0.9440(11) 0.8190(8) 0.055(4) Uani 1 1 d D . .
C31 C 0.304(3) 1.0019(19) 0.7633(16) 0.060(6) Uani 0.581(10) 1 d PD A 1
H31A H 0.3779 1.0282 0.7910 0.090 Uiso 0.581(10) 1 calc PR A 1
H31B H 0.2710 1.0609 0.7506 0.090 Uiso 0.581(10) 1 calc PR A 1
H31C H 0.3039 0.9548 0.7114 0.090 Uiso 0.581(10) 1 calc PR A 1
C32 C 0.238(4) 1.017(3) 0.8973(15) 0.086(11) Uani 0.581(10) 1 d PD A 1
H32A H 0.3122 1.0448 0.9253 0.129 Uiso 0.581(10) 1 calc PR A 1
H32B H 0.1972 0.9784 0.9344 0.129 Uiso 0.581(10) 1 calc PR A 1
H32C H 0.2042 1.0744 0.8837 0.129 Uiso 0.581(10) 1 calc PR A 1
C33 C 0.1238(18) 0.901(2) 0.7770(19) 0.060(7) Uani 0.581(10) 1 d PD A 1
H33A H 0.1232 0.8747 0.7180 0.091 Uiso 0.581(10) 1 calc PR A 1
H33B H 0.0828 0.9576 0.7819 0.091 Uiso 0.581(10) 1 calc PR A 1
H33C H 0.0910 0.8445 0.8044 0.091 Uiso 0.581(10) 1 calc PR A 1
C31' C 0.179(3) 0.953(3) 0.7395(16) 0.060(6) Uani 0.419(10) 1 d PD A 2
H31D H 0.2263 0.9963 0.7086 0.090 Uiso 0.419(10) 1 calc PR A 2
H31E H 0.1183 0.9868 0.7505 0.090 Uiso 0.419(10) 1 calc PR A 2
H31F H 0.1523 0.8837 0.7064 0.090 Uiso 0.419(10) 1 calc PR A 2
C32' C 0.329(3) 1.040(2) 0.844(3) 0.086(11) Uani 0.419(10) 1 d PD A 2
H32D H 0.3938 1.0201 0.8713 0.129 Uiso 0.419(10) 1 calc PR A 2
H32E H 0.3058 1.0918 0.8829 0.129 Uiso 0.419(10) 1 calc PR A 2
H32F H 0.3465 1.0696 0.7945 0.129 Uiso 0.419(10) 1 calc PR A 2
C33' C 0.174(3) 0.960(4) 0.888(2) 0.060(7) Uani 0.419(10) 1 d PD A 2
H33D H 0.2218 0.9933 0.9401 0.091 Uiso 0.419(10) 1 calc PR A 2
H33E H 0.1331 0.8927 0.8959 0.091 Uiso 0.419(10) 1 calc PR A 2
H33F H 0.1240 1.0059 0.8740 0.091 Uiso 0.419(10) 1 calc PR A 2
C34 C 0.4418(19) 0.683(2) 0.9391(16) 0.049(7) Uani 0.581(10) 1 d PDU A 1
C35 C 0.370(3) 0.580(3) 0.943(3) 0.082(9) Uani 0.581(10) 1 d PDU A 1
H35A H 0.4093 0.5395 0.9768 0.122 Uiso 0.581(10) 1 calc PR A 1
H35B H 0.3467 0.5405 0.8865 0.122 Uiso 0.581(10) 1 calc PR A 1
H35C H 0.3062 0.5931 0.9680 0.122 Uiso 0.581(10) 1 calc PR A 1
C36 C 0.476(3) 0.742(4) 1.0259(18) 0.073(10) Uani 0.581(10) 1 d PDU A 1
H36A H 0.5232 0.7059 1.0575 0.109 Uiso 0.581(10) 1 calc PR A 1
H36B H 0.4124 0.7473 1.0532 0.109 Uiso 0.581(10) 1 calc PR A 1
H36C H 0.5153 0.8131 1.0237 0.109 Uiso 0.581(10) 1 calc PR A 1
C37 C 0.546(2) 0.670(3) 0.9059(19) 0.074(8) Uani 0.581(10) 1 d PDU A 1
H37A H 0.5889 0.6375 0.9443 0.112 Uiso 0.581(10) 1 calc PR A 1
H37B H 0.5870 0.7391 0.9010 0.112 Uiso 0.581(10) 1 calc PR A 1
H37C H 0.5291 0.6258 0.8510 0.112 Uiso 0.581(10) 1 calc PR A 1
C34' C 0.388(3) 0.673(3) 0.959(2) 0.049(7) Uani 0.419(10) 1 d PDU A 2
C35' C 0.306(3) 0.657(4) 1.016(3) 0.082(9) Uani 0.419(10) 1 d PDU A 2
H35D H 0.3289 0.6164 1.0582 0.122 Uiso 0.419(10) 1 calc PR A 2
H35E H 0.2366 0.6195 0.9839 0.122 Uiso 0.419(10) 1 calc PR A 2
H35F H 0.2968 0.7255 1.0440 0.122 Uiso 0.419(10) 1 calc PR A 2
C36' C 0.498(4) 0.736(6) 0.998(4) 0.073(10) Uani 0.419(10) 1 d PDU A 2
H36D H 0.5241 0.7068 1.0468 0.109 Uiso 0.419(10) 1 calc PR A 2
H36E H 0.4931 0.8087 1.0150 0.109 Uiso 0.419(10) 1 calc PR A 2
H36F H 0.5485 0.7320 0.9573 0.109 Uiso 0.419(10) 1 calc PR A 2
C37' C 0.403(5) 0.565(3) 0.923(3) 0.074(8) Uani 0.419(10) 1 d PDU A 2
H37D H 0.4144 0.5253 0.9686 0.112 Uiso 0.419(10) 1 calc PR A 2
H37E H 0.4651 0.5716 0.8933 0.112 Uiso 0.419(10) 1 calc PR A 2
H37F H 0.3379 0.5293 0.8849 0.112 Uiso 0.419(10) 1 calc PR A 2
C38 C -0.0489(13) 0.7958(12) 0.4076(9) 0.050(4) Uani 1 1 d . . .
C39 C -0.0141(14) 0.8449(13) 0.5025(9) 0.055(4) Uani 1 1 d . . .
H39A H -0.0463 0.9066 0.5151 0.083 Uiso 1 1 calc R . .
H39B H 0.0646 0.8657 0.5143 0.083 Uiso 1 1 calc R . .
H39C H -0.0391 0.7930 0.5372 0.083 Uiso 1 1 calc R . .
C40 C -0.0072(19) 0.8800(14) 0.3562(12) 0.077(6) Uani 1 1 d . . .
H40A H -0.0310 0.8534 0.2968 0.116 Uiso 1 1 calc R . .
H40B H 0.0717 0.8972 0.3670 0.116 Uiso 1 1 calc R . .
H40C H -0.0358 0.9430 0.3722 0.116 Uiso 1 1 calc R . .
C41 C -0.1684(14) 0.7649(15) 0.3947(11) 0.065(5) Uani 1 1 d . . .
H41A H -0.1940 0.7340 0.3362 0.098 Uiso 1 1 calc R . .
H41B H -0.1995 0.8268 0.4089 0.098 Uiso 1 1 calc R . .
H41C H -0.1905 0.7135 0.4305 0.098 Uiso 1 1 calc R . .
C42 C 0.0209(13) 0.4774(13) 0.2308(10) 0.065(4) Uani 1 1 d DU . .
C43 C 0.130(2) 0.480(3) 0.2076(18) 0.080(10) Uani 0.581(10) 1 d PD A 1
H43A H 0.1518 0.5432 0.1834 0.120 Uiso 0.581(10) 1 calc PR A 1
H43B H 0.1290 0.4180 0.1666 0.120 Uiso 0.581(10) 1 calc PR A 1
H43C H 0.1810 0.4808 0.2573 0.120 Uiso 0.581(10) 1 calc PR A 1
C44 C -0.012(3) 0.378(2) 0.268(2) 0.081(7) Uani 0.581(10) 1 d PDU A 1
H44A H -0.0382 0.3956 0.3207 0.121 Uiso 0.581(10) 1 calc PR A 1
H44B H 0.0512 0.3453 0.2777 0.121 Uiso 0.581(10) 1 calc PR A 1
H44C H -0.0685 0.3287 0.2289 0.121 Uiso 0.581(10) 1 calc PR A 1
C45 C -0.075(3) 0.455(4) 0.166(3) 0.130(19) Uani 0.581(10) 1 d PD A 1
H45A H -0.0707 0.5114 0.1327 0.195 Uiso 0.581(10) 1 calc PR A 1
H45B H -0.1399 0.4505 0.1929 0.195 Uiso 0.581(10) 1 calc PR A 1
H45C H -0.0768 0.3884 0.1303 0.195 Uiso 0.581(10) 1 calc PR A 1
C43' C 0.092(4) 0.400(4) 0.236(3) 0.080(10) Uani 0.419(10) 1 d PD A 2
H43D H 0.1577 0.4240 0.2131 0.120 Uiso 0.419(10) 1 calc PR A 2
H43E H 0.0540 0.3322 0.2043 0.120 Uiso 0.419(10) 1 calc PR A 2
H43F H 0.1103 0.3932 0.2946 0.120 Uiso 0.419(10) 1 calc PR A 2
C44' C -0.095(2) 0.423(5) 0.208(3) 0.081(7) Uani 0.419(10) 1 d PDU A 2
H44D H -0.1326 0.4616 0.1711 0.121 Uiso 0.419(10) 1 calc PR A 2
H44E H -0.1285 0.4209 0.2589 0.121 Uiso 0.419(10) 1 calc PR A 2
H44F H -0.0990 0.3516 0.1797 0.121 Uiso 0.419(10) 1 calc PR A 2
C45' C 0.065(4) 0.531(4) 0.163(2) 0.130(19) Uani 0.419(10) 1 d PD A 2
H45D H 0.0662 0.6062 0.1759 0.195 Uiso 0.419(10) 1 calc PR A 2
H45E H 0.0181 0.5021 0.1097 0.195 Uiso 0.419(10) 1 calc PR A 2
H45F H 0.1377 0.5194 0.1587 0.195 Uiso 0.419(10) 1 calc PR A 2
O1 O 0.995(3) 0.772(4) 0.961(2) 0.144(15) Uiso 0.50 1 d PD B 1
C46 C 1.125(3) 0.718(4) 1.050(3) 0.096(14) Uiso 0.50 1 d PD B 1
H46A H 1.0856 0.6493 1.0199 0.144 Uiso 0.50 1 calc PR B 1
H46B H 1.1422 0.7131 1.1092 0.144 Uiso 0.50 1 calc PR B 1
H46C H 1.1912 0.7385 1.0269 0.144 Uiso 0.50 1 calc PR B 1
C47 C 1.056(5) 0.797(5) 1.042(3) 0.19(3) Uiso 0.50 1 d PD B 1
H47A H 1.0071 0.7962 1.0845 0.232 Uiso 0.50 1 calc PR B 1
H47B H 1.1014 0.8680 1.0491 0.232 Uiso 0.50 1 calc PR B 1
C48 C 0.896(4) 0.810(7) 0.961(3) 0.18(3) Uiso 0.50 1 d PD B 1
H48A H 0.9088 0.8798 0.9951 0.215 Uiso 0.50 1 calc PR B 1
H48B H 0.8430 0.7616 0.9844 0.215 Uiso 0.50 1 calc PR B 1
C49 C 0.852(4) 0.815(5) 0.874(3) 0.117(18) Uiso 0.50 1 d PD B 1
H49A H 0.8827 0.7694 0.8355 0.175 Uiso 0.50 1 calc PR B 1
H49B H 0.8712 0.8877 0.8643 0.175 Uiso 0.50 1 calc PR B 1
H49C H 0.7735 0.7931 0.8661 0.175 Uiso 0.50 1 calc PR B 1

loop_
_atom_site_aniso_label
_atom_site_aniso_U_11
_atom_site_aniso_U_22
_atom_site_aniso_U_33
_atom_site_aniso_U_23
_atom_site_aniso_U_13
_atom_site_aniso_U_12
Au1 0.0687(4) 0.0470(4) 0.0437(4) 0.0012(3) 0.0075(3) 0.0330(3)
Au2 0.1336(8) 0.0750(5) 0.0347(4) -0.0139(3) -0.0114(4) 0.0652(5)
Au3 0.1153(7) 0.0583(5) 0.0510(4) -0.0124(3) -0.0323(4) 0.0470(4)
Cl1 0.081(3) 0.063(3) 0.064(3) 0.009(2) 0.021(2) 0.046(2)
Cl2 0.166(6) 0.104(4) 0.041(2) -0.027(3) -0.010(3) 0.071(4)
Cl3 0.224(8) 0.103(5) 0.092(4) -0.024(4) -0.088(5) 0.099(5)
N1 0.070(9) 0.039(7) 0.032(6) -0.007(5) -0.007(6) 0.024(6)
N2 0.076(9) 0.039(7) 0.038(7) -0.002(5) -0.001(6) 0.032(7)
N3 0.067(8) 0.040(7) 0.036(6) -0.009(5) -0.004(6) 0.032(6)
N4 0.108(12) 0.058(9) 0.032(7) -0.001(6) -0.007(7) 0.047(8)
N5 0.068(8) 0.037(7) 0.038(6) -0.010(5) -0.012(6) 0.024(6)
N6 0.066(9) 0.046(8) 0.040(7) -0.010(6) -0.014(6) 0.028(7)
C1 0.082(12) 0.036(8) 0.034(8) -0.002(6) -0.003(7) 0.021(8)
C2 0.103(13) 0.039(9) 0.036(8) -0.002(6) -0.007(8) 0.047(9)
C3 0.082(12) 0.039(9) 0.041(8) -0.003(7) 0.000(8) 0.019(8)
C4 0.080(11) 0.038(8) 0.040(8) -0.008(6) -0.007(7) 0.041(8)
C5 0.054(9) 0.035(8) 0.057(9) -0.011(7) 0.000(7) 0.030(7)
C6 0.061(10) 0.040(8) 0.030(7) -0.005(6) 0.004(6) 0.015(7)
C7 0.057(9) 0.035(8) 0.039(8) -0.004(6) -0.007(6) 0.026(7)
C8 0.060(9) 0.033(8) 0.037(7) -0.005(6) -0.007(7) 0.018(7)
C9 0.061(10) 0.047(9) 0.033(7) 0.003(6) 0.001(7) 0.026(8)
C10 0.062(10) 0.042(9) 0.038(8) -0.012(6) -0.007(7) 0.020(8)
C11 0.059(9) 0.035(8) 0.032(7) -0.005(6) -0.008(6) 0.022(7)
C12 0.047(9) 0.046(9) 0.033(7) -0.003(6) -0.003(6) 0.017(7)
C13 0.052(9) 0.035(8) 0.036(7) 0.006(6) 0.006(6) 0.019(7)
C14 0.060(9) 0.033(8) 0.028(7) -0.002(6) -0.008(6) 0.008(7)
C15 0.064(10) 0.039(8) 0.040(8) 0.003(6) 0.006(7) 0.023(7)
C16 0.057(9) 0.035(8) 0.031(7) -0.004(6) -0.004(6) 0.012(7)
C17 0.060(9) 0.033(8) 0.037(7) -0.007(6) -0.007(7) 0.019(7)
C18 0.061(10) 0.045(9) 0.040(8) -0.006(7) -0.007(7) 0.025(8)
C19 0.054(9) 0.042(8) 0.037(7) -0.006(6) -0.010(6) 0.026(7)
C20 0.079(11) 0.033(8) 0.038(8) -0.005(6) 0.000(7) 0.024(8)
C21 0.076(11) 0.053(10) 0.040(8) -0.008(7) 0.000(8) 0.037(9)
C22 0.073(11) 0.040(9) 0.033(7) -0.004(6) 0.005(7) 0.025(8)
C23 0.103(15) 0.044(10) 0.048(9) -0.006(8) 0.000(9) 0.026(10)
C24 0.098(14) 0.054(11) 0.044(9) -0.012(8) 0.003(9) 0.042(10)
C25 0.104(15) 0.055(11) 0.040(9) -0.003(8) 0.007(9) 0.032(10)
C26 0.090(13) 0.057(11) 0.037(8) -0.007(7) -0.022(8) 0.030(10)
C27 0.092(18) 0.060(12) 0.054(11) -0.003(9) -0.001(15) 0.040(15)
C28 0.089(16) 0.091(17) 0.078(15) 0.021(13) -0.014(13) 0.016(14)
C29 0.106(17) 0.071(15) 0.063(13) 0.014(12) 0.004(13) 0.053(12)
C27' 0.092(18) 0.060(12) 0.054(11) -0.003(9) -0.001(15) 0.040(15)
C28' 0.089(16) 0.091(17) 0.078(15) 0.021(13) -0.014(13) 0.016(14)
C29' 0.106(17) 0.071(15) 0.063(13) 0.014(12) 0.004(13) 0.053(12)
C30 0.089(12) 0.033(8) 0.053(9) 0.008(7) 0.005(8) 0.036(8)
C31 0.105(18) 0.034(12) 0.048(13) 0.002(10) 0.019(13) 0.030(12)
C32 0.17(3) 0.051(16) 0.053(15) 0.001(12) 0.017(17) 0.07(2)
C33 0.074(17) 0.050(15) 0.058(15) -0.007(12) -0.007(13) 0.037(13)
C31' 0.105(18) 0.034(12) 0.048(13) 0.002(10) 0.019(13) 0.030(12)
C32' 0.17(3) 0.051(16) 0.053(15) 0.001(12) 0.017(17) 0.07(2)
C33' 0.074(17) 0.050(15) 0.058(15) -0.007(12) -0.007(13) 0.037(13)
C34 0.058(16) 0.046(10) 0.043(12) -0.011(9) -0.016(11) 0.035(13)
C35 0.088(17) 0.082(17) 0.071(16) 0.026(13) -0.012(13) 0.012(13)
C36 0.084(16) 0.074(14) 0.06(2) 0.011(16) -0.003(14) 0.021(14)
C37 0.079(15) 0.090(16) 0.056(13) 0.010(12) -0.011(11) 0.036(13)
C34' 0.058(16) 0.046(10) 0.043(12) -0.011(9) -0.016(11) 0.035(13)
C35' 0.088(17) 0.082(17) 0.071(16) 0.026(13) -0.012(13) 0.012(13)
C36' 0.084(16) 0.074(14) 0.06(2) 0.011(16) -0.003(14) 0.021(14)
C37' 0.079(15) 0.090(16) 0.056(13) 0.010(12) -0.011(11) 0.036(13)
C38 0.058(10) 0.043(9) 0.046(9) -0.001(7) -0.011(7) 0.021(8)
C39 0.079(11) 0.046(9) 0.043(8) -0.013(7) -0.007(8) 0.044(8)
C40 0.120(17) 0.041(10) 0.074(13) 0.005(9) 0.001(11) 0.033(11)
C41 0.064(11) 0.070(12) 0.060(10) -0.007(9) -0.009(8) 0.033(10)
C42 0.087(11) 0.066(10) 0.040(9) -0.015(7) -0.007(8) 0.037(9)
C43 0.12(3) 0.08(2) 0.039(14) -0.026(13) -0.019(14) 0.05(2)
C44 0.099(13) 0.062(14) 0.072(19) -0.018(11) 0.012(15) 0.014(13)
C45 0.10(3) 0.14(4) 0.12(3) -0.08(3) -0.07(2) 0.07(3)
C43' 0.12(3) 0.08(2) 0.039(14) -0.026(13) -0.019(14) 0.05(2)
C44' 0.099(13) 0.062(14) 0.072(19) -0.018(11) 0.012(15) 0.014(13)
C45' 0.10(3) 0.14(4) 0.12(3) -0.08(3) -0.07(2) 0.07(3)

loop_
_atom_type_symbol
_atom_type_description
_atom_type_scat_dispersion_real
_atom_type_scat_dispersion_imag
_atom_type_scat_source
C C 0.0033 0.0016 'International Tables Vol C Tables 4.2.6.8 and 6.1.1.4'
H H 0.0000 0.0000 'International Tables Vol C Tables 4.2.6.8 and 6.1.1.4'
N N 0.0061 0.0033 'International Tables Vol C Tables 4.2.6.8 and 6.1.1.4'
O O 0.0106 0.0060 'International Tables Vol C Tables 4.2.6.8 and 6.1.1.4'
Cl Cl 0.1484 0.1585 'International Tables Vol C Tables 4.2.6.8 and 6.1.1.4'
Au Au -2.0133 8.8022 'International Tables Vol C Tables 4.2.6.8 and 6.1.1.4'

loop_
_geom_angle_atom_site_label_1
_geom_angle_atom_site_label_2
_geom_angle_atom_site_label_3
_geom_angle
C1 Au1 Cl1 175.8(5)
C2 Au2 Cl2 179.7(7)
C3 Au3 Cl3 178.3(5)
C1 N1 C4 110.4(12)
C1 N1 C22 128.9(12)
C4 N1 C22 120.4(11)
C1 N2 C5 107.3(12)
C1 N2 C26 127.9(12)
C5 N2 C26 124.4(12)
C2 N3 C11 108.5(11)
C2 N3 C30 128.0(11)
C11 N3 C30 123.5(11)
C2 N4 C10 110.0(12)
C2 N4 C34 128.3(14)
C10 N4 C34 119.9(14)
C2 N4 C34' 118.0(16)
C10 N4 C34' 129.3(17)
C34 N4 C34' 29.0(13)
C3 N5 C16 110.2(12)
C3 N5 C38 119.8(12)
C16 N5 C38 129.9(11)
C17 N6 C3 107.9(12)
C17 N6 C42 126.8(12)
C3 N6 C42 125.3(12)
N1 C1 N2 108.4(13)
N1 C1 Au1 126.2(11)
N2 C1 Au1 124.3(11)
N4 C2 N3 108.2(12)
N4 C2 Au2 127.4(11)
N3 C2 Au2 124.4(10)
N5 C3 N6 107.6(13)
N5 C3 Au3 127.2(11)
N6 C3 Au3 125.2(11)
C21 C4 C5 121.6(13)
C21 C4 N1 133.2(13)
C5 C4 N1 105.2(11)
C4 C5 N2 108.5(12)
C4 C5 C6 118.9(13)
N2 C5 C6 132.5(14)
C7 C6 C5 120.1(13)
C6 C7 C20 119.2(12)
C6 C7 C8 120.1(12)
C20 C7 C8 120.7(12)
C9 C8 C13 118.9(13)
C9 C8 C7 122.1(13)
C13 C8 C7 119.0(12)
C10 C9 C8 121.0(13)
C9 C10 C11 119.8(13)
C9 C10 N4 133.2(14)
C11 C10 N4 106.9(12)
C10 C11 C12 121.6(13)
C10 C11 N3 106.3(11)
C12 C11 N3 132.0(13)
C13 C12 C11 118.9(13)
C12 C13 C8 119.4(13)
C12 C13 C14 120.9(12)
C8 C13 C14 119.7(12)
C15 C14 C19 120.9(12)
C15 C14 C13 119.9(13)
C19 C14 C13 119.0(12)
C14 C15 C16 120.2(13)
N5 C16 C17 107.1(11)
N5 C16 C15 134.4(13)
C17 C16 C15 118.5(13)
C18 C17 C16 121.2(13)
C18 C17 N6 131.6(13)
C16 C17 N6 107.1(12)
C17 C18 C19 121.1(14)
C18 C19 C14 117.9(12)
C18 C19 C20 120.8(13)
C14 C19 C20 121.2(12)
C21 C20 C7 120.5(14)
C21 C20 C19 120.4(13)
C7 C20 C19 119.0(12)
C4 C21 C20 119.5(14)
C25 C22 N1 110.4(13)
C25 C22 C24 108.5(13)
N1 C22 C24 112.3(12)
C25 C22 C23 112.0(14)
N1 C22 C23 108.6(12)
C24 C22 C23 105.0(14)
C29' C26 C28 56(2)
C29' C26 C27 121(2)
C28 C26 C27 114(2)
C29' C26 N2 122.2(19)
C28 C26 N2 108.2(18)
C27 C26 N2 116.2(16)
C29' C26 C27' 117(3)
C28 C26 C27' 144(3)
C27 C26 C27' 34(2)
N2 C26 C27' 104(2)
C29' C26 C28' 104.1(16)
C28 C26 C28' 54(2)
C27 C26 C28' 69(3)
N2 C26 C28' 104(2)
C27' C26 C28' 103(3)
C29' C26 C29 51(2)
C28 C26 C29 107(2)
C27 C26 C29 103(2)
N2 C26 C29 107.5(16)
C27' C26 C29 77(2)
C28' C26 C29 147(2)
C31' C30 C31 65(2)
C31' C30 N3 122.4(18)
C31 C30 N3 106.2(15)
C31' C30 C32 121(2)
C31 C30 C32 109(2)
N3 C30 C32 115.6(16)
C31' C30 C32' 108(3)
C31 C30 C32' 53(2)
N3 C30 C32' 106.9(19)
C32 C30 C32' 62(3)
C31' C30 C33' 110(2)
C31 C30 C33' 142(2)
N3 C30 C33' 107.7(19)
C32 C30 C33' 38(2)
C32' C30 C33' 100(3)
C31' C30 C33 46(2)
C31 C30 C33 111(2)
N3 C30 C33 106.8(15)
C32 C30 C33 108(2)
C32' C30 C33 146(2)
C33' C30 C33 76(2)
C36 C34 C35 109(3)
C36 C34 C37 105(3)
C35 C34 C37 113(3)
C36 C34 N4 113(3)
C35 C34 N4 102(2)
C37 C34 N4 115(2)
C35' C34' C37' 106(4)
C35' C34' C36' 116(4)
C37' C34' C36' 108(4)
C35' C34' N4 119(3)
C37' C34' N4 108(3)
C36' C34' N4 99(4)
C41 C38 N5 110.7(13)
C41 C38 C40 113.0(15)
N5 C38 C40 108.1(14)
C41 C38 C39 106.4(14)
N5 C38 C39 111.3(11)
C40 C38 C39 107.3(14)
C45 C42 C43 121(3)
C45 C42 C43' 120(3)
C43 C42 C43' 50(3)
C45 C42 C44' 35(3)
C43 C42 C44' 144(3)
C43' C42 C44' 111(4)
C45 C42 N6 120(2)
C43 C42 N6 106.9(16)
C43' C42 N6 118.1(19)
C44' C42 N6 109(2)
C45 C42 C45' 78(3)
C43 C42 C45' 55(2)
C43' C42 C45' 100(3)
C44' C42 C45' 113(3)
N6 C42 C45' 105(2)
C45 C42 C44 95(3)
C43 C42 C44 108(2)
C43' C42 C44 58(3)
C44' C42 C44 64(3)
N6 C42 C44 103.0(17)
C45' C42 C44 150(3)
C47 O1 C48 111(2)
O1 C47 C46 108(2)
O1 C48 C49 110(2)

loop_
_geom_bond_atom_site_label_1
_geom_bond_atom_site_label_2
_geom_bond_distance
Au1 C1 2.002(16)
Au1 Cl1 2.304(4)
Au2 C2 2.002(15)
Au2 Cl2 2.289(5)
Au3 C3 1.991(16)
Au3 Cl3 2.267(5)
N1 C1 1.347(19)
N1 C4 1.414(17)
N1 C22 1.507(17)
N2 C1 1.387(18)
N2 C5 1.409(18)
N2 C26 1.498(18)
N3 C2 1.367(19)
N3 C11 1.416(17)
N3 C30 1.493(17)
N4 C2 1.342(19)
N4 C10 1.394(19)
N4 C34 1.54(3)
N4 C34' 1.59(4)
N5 C3 1.353(19)
N5 C16 1.390(18)
N5 C38 1.506(19)
N6 C17 1.404(18)
N6 C3 1.41(2)
N6 C42 1.505(19)
C4 C21 1.37(2)
C4 C5 1.40(2)
C5 C6 1.413(19)
C6 C7 1.38(2)
C7 C20 1.43(2)
C7 C8 1.461(19)
C8 C9 1.395(19)
C8 C13 1.447(19)
C9 C10 1.37(2)
C10 C11 1.39(2)
C11 C12 1.402(19)
C12 C13 1.390(19)
C13 C14 1.469(19)
C14 C15 1.36(2)
C14 C19 1.426(19)
C15 C16 1.42(2)
C16 C17 1.403(19)
C17 C18 1.35(2)
C18 C19 1.41(2)
C19 C20 1.46(2)
C20 C21 1.38(2)
C22 C25 1.50(2)
C22 C24 1.52(2)
C22 C23 1.53(2)
C26 C29' 1.489(19)
C26 C28 1.494(19)
C26 C27 1.496(18)
C26 C27' 1.504(19)
C26 C28' 1.533(19)
C26 C29 1.546(18)
C30 C31' 1.471(19)
C30 C31 1.485(17)
C30 C32 1.497(17)
C30 C32' 1.51(2)
C30 C33' 1.509(19)
C30 C33 1.534(18)
C34 C36 1.498(19)
C34 C35 1.511(19)
C34 C37 1.520(19)
C34' C35' 1.50(2)
C34' C37' 1.50(2)
C34' C36' 1.51(2)
C38 C41 1.49(2)
C38 C40 1.54(2)
C38 C39 1.58(2)
C42 C45 1.474(18)
C42 C43 1.477(18)
C42 C43' 1.479(19)
C42 C44' 1.50(2)
C42 C45' 1.51(2)
C42 C44 1.531(18)
O1 C47 1.41(2)
O1 C48 1.43(2)
C46 C47 1.49(2)
C48 C49 1.47(2)
